data_1505564
loop_
_publ_author_name
'Wei, Jingqiang'
'Shaw, Jared T.'

_publ_section_title
;
 Diastereoselective synthesis of gamma-lactams by a one-pot,
 four-component reaction.
;
_journal_issue 20
_journal_name_full 'Organic letters'
_journal_page_first 4077
_journal_page_last 4080
_journal_paper_doi 10.1021/ol701911u
_journal_volume 9
_journal_year 2007
_chemical_formula_sum 'C33 H30 Br2 N2 O2 S'
_chemical_formula_weight 678.47
_chemical_name_systematic
;

 ?

;
_space_group_IT_number 2
_symmetry_cell_setting triclinic
_symmetry_Int_Tables_number 2
_symmetry_space_group_name_Hall '-P 1'
_symmetry_space_group_name_H-M 'P -1'
_atom_sites_solution_hydrogens geom
_atom_sites_solution_primary direct
_atom_sites_solution_secondary difmap
_audit_creation_method SHELXL-97
_cell_angle_alpha 113.965(2)
_cell_angle_beta 93.434(3)
_cell_angle_gamma 109.602(3)
_cell_formula_units_Z 2
_cell_length_a 9.8222(17)
_cell_length_b 12.934(2)
_cell_length_c 14.118(3)
_cell_measurement_reflns_used 958
_cell_measurement_temperature 193(2)
_cell_measurement_theta_max 27.33
_cell_measurement_theta_min 2.92
_cell_volume 1503.3(5)
_computing_cell_refinement 'Bruker SMART'
_computing_data_collection 'Bruker SMART'
_computing_data_reduction 'Bruker SAINT'
_computing_molecular_graphics 'Bruker SHELXTL'
_computing_publication_material 'Bruker SHELXTL'
_computing_structure_refinement 'SHELXL-97 (Sheldrick, 1997)'
_computing_structure_solution 'SHELXS-97 (Sheldrick, 1990)'
_diffrn_ambient_temperature 193(2)
_diffrn_detector_area_resol_mean 836.6
_diffrn_measured_fraction_theta_full 0.996
_diffrn_measured_fraction_theta_max 0.996
_diffrn_measurement_device_type 'Bruker CCD'
_diffrn_measurement_method '\w, 0.3 deg'
_diffrn_radiation_monochromator graphite
_diffrn_radiation_source 'fine-focus sealed tube'
_diffrn_radiation_type MoK\a
_diffrn_radiation_wavelength 0.71073
_diffrn_reflns_av_R_equivalents 0.0660
_diffrn_reflns_av_sigmaI/netI 0.0698
_diffrn_reflns_limit_h_max 11
_diffrn_reflns_limit_h_min -10
_diffrn_reflns_limit_k_max 15
_diffrn_reflns_limit_k_min -15
_diffrn_reflns_limit_l_max 16
_diffrn_reflns_limit_l_min -16
_diffrn_reflns_number 11437
_diffrn_reflns_theta_full 25.00
_diffrn_reflns_theta_max 25.00
_diffrn_reflns_theta_min 1.62
_diffrn_standards_decay_% <1
_diffrn_standards_interval_count 0
_diffrn_standards_number 0
_exptl_absorpt_coefficient_mu 2.798
_exptl_absorpt_correction_T_max 0.8963
_exptl_absorpt_correction_T_min 0.5413
_exptl_absorpt_correction_type none
_exptl_crystal_colour colourless
_exptl_crystal_density_diffrn 1.499
_exptl_crystal_density_method 'not measured'
_exptl_crystal_description bar
_exptl_crystal_F_000 688
_exptl_crystal_size_max 0.25
_exptl_crystal_size_mid 0.05
_exptl_crystal_size_min 0.04
_refine_diff_density_max 1.095
_refine_diff_density_min -0.612
_refine_diff_density_rms 0.087
_refine_ls_extinction_method none
_refine_ls_goodness_of_fit_ref 1.089
_refine_ls_hydrogen_treatment mixed
_refine_ls_matrix_type full
_refine_ls_number_parameters 375
_refine_ls_number_reflns 5270
_refine_ls_number_restraints 0
_refine_ls_restrained_S_all 1.089
_refine_ls_R_factor_all 0.0937
_refine_ls_R_factor_gt 0.0693
_refine_ls_shift/su_max 0.000
_refine_ls_shift/su_mean 0.000
_refine_ls_structure_factor_coef Fsqd
_refine_ls_weighting_details 'calc w=1/[\s^2^(Fo^2^)+(0.0496P)^2^+3.5350P] where P=(Fo^2^+2Fc^2^)/3'
_refine_ls_weighting_scheme calc
_refine_ls_wR_factor_gt 0.1453
_refine_ls_wR_factor_ref 0.1562
_reflns_number_gt 3980
_reflns_number_total 5270
_reflns_threshold_expression >2sigma(I)
_cod_data_source_file ol701911u-file002.cif
_cod_data_source_block jts11t
_cod_depositor_comments
;
The following automatic conversions were performed:

'_symmetry_cell_setting' value 'Triclinic' changed to 'triclinic'
according to /home/saulius/struct/CIF-dictionaries/cif_core.dic
dictionary named 'cif_core.dic' version 2.4.1 from 2010-06-29.

Automatic conversion script
Id: cif_fix_values 1715 2011-07-08 13:25:40Z adriana 
;
_cod_original_sg_symbol_H-M P-1
_cod_database_code 1505564

loop_
_symmetry_equiv_pos_as_xyz
'x, y, z'
'-x, -y, -z'

loop_
_atom_site_label
_atom_site_type_symbol
_atom_site_fract_x
_atom_site_fract_y
_atom_site_fract_z
_atom_site_U_iso_or_equiv
_atom_site_adp_type
_atom_site_occupancy
_atom_site_symmetry_multiplicity
_atom_site_calc_flag
_atom_site_refinement_flags
Br1 Br -0.04901(8) 1.03139(6) 0.17531(6) 0.0578(2) Uani 1 1 d .
Br2 Br 0.18103(12) 1.11601(9) 0.52296(8) 0.0997(4) Uani 1 1 d .
C1 C -0.1371(6) 0.8772(5) 0.1783(4) 0.0380(13) Uani 1 1 d .
C2 C -0.2864(6) 0.8366(6) 0.1790(5) 0.0472(15) Uani 1 1 d .
H2 H -0.3412 0.8841 0.1770 0.057 Uiso 1 1 calc R
C3 C -0.3545(6) 0.7269(6) 0.1826(5) 0.0490(15) Uani 1 1 d .
H3 H -0.4570 0.6983 0.1830 0.059 Uiso 1 1 calc R
C4 C -0.2749(6) 0.6590(5) 0.1857(5) 0.0447(14) Uani 1 1 d .
H4 H -0.3216 0.5835 0.1888 0.054 Uiso 1 1 calc R
C5 C -0.1258(6) 0.7009(5) 0.1842(4) 0.0348(12) Uani 1 1 d .
H5 H -0.0716 0.6526 0.1851 0.042 Uiso 1 1 calc R
C6 C -0.0533(5) 0.8119(4) 0.1813(4) 0.0274(11) Uani 1 1 d .
C7 C 0.1111(6) 0.8553(5) 0.1798(4) 0.0280(11) Uani 1 1 d .
C8 C 0.1534(5) 0.8020(4) 0.0690(4) 0.0284(11) Uani 1 1 d .
C9 C 0.1792(6) 0.6900(5) 0.0661(4) 0.0336(12) Uani 1 1 d .
C10 C 0.2344(5) 0.7280(4) 0.1817(4) 0.0297(11) Uani 1 1 d .
C11 C 0.2768(7) 0.6382(6) -0.0036(4) 0.0473(15) Uani 1 1 d .
H11A H 0.3761 0.7030 0.0163 0.071 Uiso 1 1 calc R
H11B H 0.2326 0.6087 -0.0785 0.071 Uiso 1 1 calc R
H11C H 0.2842 0.5697 0.0070 0.071 Uiso 1 1 calc R
C12 C 0.2985(6) 0.9065(5) 0.0811(4) 0.0311(11) Uani 1 1 d .
C13 C 0.4052(6) 1.1057(5) 0.0774(5) 0.0413(13) Uani 1 1 d .
H13A H 0.4111 1.1136 0.0108 0.050 Uiso 1 1 calc R
H13B H 0.4994 1.1030 0.1031 0.050 Uiso 1 1 calc R
C14 C 0.3889(5) 1.2174(5) 0.1596(4) 0.0357(12) Uani 1 1 d .
C15 C 0.3891(6) 1.3126(5) 0.1389(5) 0.0466(15) Uani 1 1 d .
H15 H 0.3999 1.3085 0.0712 0.056 Uiso 1 1 calc R
C16 C 0.3739(7) 1.4144(6) 0.2157(6) 0.0570(17) Uani 1 1 d .
H16 H 0.3741 1.4795 0.2004 0.068 Uiso 1 1 calc R
C17 C 0.3585(8) 1.4210(6) 0.3132(6) 0.065(2) Uani 1 1 d .
H17 H 0.3489 1.4910 0.3659 0.078 Uiso 1 1 calc R
C18 C 0.3570(7) 1.3263(6) 0.3354(5) 0.0591(17) Uani 1 1 d .
H18 H 0.3448 1.3304 0.4029 0.071 Uiso 1 1 calc R
C19 C 0.3731(7) 1.2260(5) 0.2597(5) 0.0467(14) Uani 1 1 d .
H19 H 0.3736 1.1615 0.2757 0.056 Uiso 1 1 calc R
C20 C 0.0522(5) 0.6757(5) -0.1549(4) 0.0321(12) Uani 1 1 d .
C21 C 0.1707(6) 0.7302(5) -0.1903(4) 0.0388(13) Uani 1 1 d .
H21 H 0.2270 0.8165 -0.1527 0.047 Uiso 1 1 calc R
C22 C 0.2078(7) 0.6597(5) -0.2800(5) 0.0461(14) Uani 1 1 d .
H22 H 0.2903 0.6983 -0.3029 0.055 Uiso 1 1 calc R
C23 C 0.1268(7) 0.5336(6) -0.3373(5) 0.0494(15) Uani 1 1 d .
C24 C 0.0052(7) 0.4803(5) -0.3019(4) 0.0456(14) Uani 1 1 d .
H24 H -0.0540 0.3947 -0.3408 0.055 Uiso 1 1 calc R
C25 C -0.0299(6) 0.5503(5) -0.2115(4) 0.0401(13) Uani 1 1 d .
H25 H -0.1114 0.5120 -0.1876 0.048 Uiso 1 1 calc R
C26 C 0.1676(10) 0.4555(7) -0.4350(6) 0.081(2) Uani 1 1 d .
H26A H 0.1230 0.4583 -0.4974 0.122 Uiso 1 1 calc R
H26B H 0.1304 0.3703 -0.4457 0.122 Uiso 1 1 calc R
H26C H 0.2758 0.4874 -0.4251 0.122 Uiso 1 1 calc R
C27 C 0.2297(6) 0.8805(5) 0.3565(4) 0.0357(12) Uani 1 1 d .
H27A H 0.2543 0.8275 0.3831 0.043 Uiso 1 1 calc R
H27B H 0.1422 0.8930 0.3824 0.043 Uiso 1 1 calc R
C28 C 0.3597(6) 1.0041(5) 0.4012(4) 0.0401(13) Uani 1 1 d .
C29 C 0.4932(6) 1.0098(5) 0.3693(4) 0.0427(14) Uani 1 1 d .
H29 H 0.4997 0.9363 0.3199 0.051 Uiso 1 1 calc R
C30 C 0.6146(8) 1.1187(7) 0.4075(6) 0.0614(18) Uani 1 1 d .
H30 H 0.7034 1.1212 0.3834 0.074 Uiso 1 1 calc R
C31 C 0.6059(9) 1.2252(6) 0.4818(6) 0.068(2) Uani 1 1 d .
H31 H 0.6894 1.3013 0.5089 0.082 Uiso 1 1 calc R
C32 C 0.4783(10) 1.2215(6) 0.5162(5) 0.070(2) Uani 1 1 d .
H32 H 0.4739 1.2944 0.5686 0.084 Uiso 1 1 calc R
C33 C 0.3568(8) 1.1128(6) 0.4751(5) 0.0512(16) Uani 1 1 d .
H7 H 0.150(4) 0.937(4) 0.211(3) 0.009(10) Uiso 1 1 d .
H9 H 0.085(6) 0.619(5) 0.036(4) 0.035(14) Uiso 1 1 d .
H1N H 0.207(7) 0.971(5) 0.014(5) 0.044(18) Uiso 1 1 d .
N1 N 0.2836(5) 0.9911(4) 0.0545(4) 0.0352(10) Uani 1 1 d .
N2 N 0.1923(4) 0.8185(4) 0.2409(3) 0.0287(9) Uani 1 1 d .
O1 O 0.4175(4) 0.9148(3) 0.1207(3) 0.0404(9) Uani 1 1 d .
O2 O 0.3051(4) 0.6842(3) 0.2180(3) 0.0393(9) Uani 1 1 d .
S1 S -0.00024(14) 0.76127(12) -0.03772(10) 0.0341(3) Uani 1 1 d .

loop_
_atom_site_aniso_label
_atom_site_aniso_U_11
_atom_site_aniso_U_22
_atom_site_aniso_U_33
_atom_site_aniso_U_23
_atom_site_aniso_U_13
_atom_site_aniso_U_12
Br1 0.0614(4) 0.0582(4) 0.0890(5) 0.0498(4) 0.0302(4) 0.0414(3)
Br2 0.1176(8) 0.0949(7) 0.0909(7) 0.0230(5) 0.0519(6) 0.0658(6)
C1 0.042(3) 0.048(3) 0.043(3) 0.027(3) 0.021(3) 0.028(3)
C2 0.041(3) 0.077(4) 0.050(4) 0.036(3) 0.023(3) 0.042(3)
C3 0.031(3) 0.071(4) 0.050(4) 0.026(3) 0.023(3) 0.027(3)
C4 0.036(3) 0.045(3) 0.051(4) 0.021(3) 0.021(3) 0.012(3)
C5 0.032(3) 0.038(3) 0.040(3) 0.016(2) 0.015(2) 0.020(2)
C6 0.031(3) 0.035(3) 0.022(2) 0.012(2) 0.012(2) 0.019(2)
C7 0.035(3) 0.021(3) 0.029(3) 0.010(2) 0.008(2) 0.012(2)
C8 0.024(3) 0.036(3) 0.026(3) 0.014(2) 0.006(2) 0.012(2)
C9 0.031(3) 0.027(3) 0.038(3) 0.008(2) 0.007(2) 0.014(2)
C10 0.021(3) 0.027(3) 0.043(3) 0.019(2) 0.010(2) 0.007(2)
C11 0.049(4) 0.057(4) 0.038(3) 0.012(3) 0.010(3) 0.034(3)
C12 0.030(3) 0.040(3) 0.025(3) 0.014(2) 0.011(2) 0.014(2)
C13 0.041(3) 0.039(3) 0.044(3) 0.020(3) 0.019(3) 0.012(3)
C14 0.023(3) 0.035(3) 0.043(3) 0.016(3) 0.011(2) 0.006(2)
C15 0.035(3) 0.049(4) 0.064(4) 0.034(3) 0.012(3) 0.015(3)
C16 0.048(4) 0.047(4) 0.089(5) 0.039(4) 0.020(4) 0.023(3)
C17 0.063(5) 0.039(4) 0.079(5) 0.008(3) 0.024(4) 0.026(3)
C18 0.064(4) 0.055(4) 0.054(4) 0.017(3) 0.021(3) 0.026(3)
C19 0.057(4) 0.044(3) 0.047(4) 0.024(3) 0.016(3) 0.024(3)
C20 0.030(3) 0.035(3) 0.027(3) 0.012(2) 0.003(2) 0.012(2)
C21 0.040(3) 0.042(3) 0.042(3) 0.024(3) 0.016(3) 0.016(3)
C22 0.047(4) 0.053(4) 0.046(3) 0.027(3) 0.021(3) 0.022(3)
C23 0.065(4) 0.058(4) 0.037(3) 0.021(3) 0.016(3) 0.036(4)
C24 0.057(4) 0.032(3) 0.037(3) 0.010(3) 0.001(3) 0.014(3)
C25 0.039(3) 0.041(3) 0.034(3) 0.018(3) 0.001(3) 0.007(3)
C26 0.108(7) 0.067(5) 0.076(5) 0.024(4) 0.043(5) 0.050(5)
C27 0.034(3) 0.044(3) 0.035(3) 0.023(3) 0.013(2) 0.015(3)
C28 0.046(3) 0.045(3) 0.033(3) 0.023(3) 0.002(3) 0.015(3)
C29 0.046(4) 0.047(3) 0.033(3) 0.021(3) 0.000(3) 0.013(3)
C30 0.048(4) 0.071(5) 0.063(4) 0.042(4) -0.001(3) 0.009(4)
C31 0.068(5) 0.046(4) 0.058(4) 0.024(4) -0.024(4) -0.009(4)
C32 0.099(6) 0.046(4) 0.045(4) 0.013(3) -0.005(4) 0.020(4)
C33 0.070(4) 0.054(4) 0.034(3) 0.018(3) 0.009(3) 0.032(4)
N1 0.031(3) 0.034(3) 0.035(3) 0.014(2) 0.008(2) 0.009(2)
N2 0.024(2) 0.034(2) 0.030(2) 0.0149(19) 0.0075(18) 0.0131(19)
O1 0.024(2) 0.055(2) 0.041(2) 0.0238(19) 0.0068(17) 0.0115(18)
O2 0.031(2) 0.042(2) 0.059(2) 0.0310(19) 0.0139(18) 0.0211(17)
S1 0.0283(7) 0.0434(8) 0.0320(7) 0.0161(6) 0.0086(6) 0.0167(6)

loop_
_atom_type_symbol
_atom_type_description
_atom_type_scat_dispersion_real
_atom_type_scat_dispersion_imag
_atom_type_scat_source
C C 0.0033 0.0016 'International Tables Vol C Tables 4.2.6.8 and 6.1.1.4'
H H 0.0000 0.0000 'International Tables Vol C Tables 4.2.6.8 and 6.1.1.4'
N N 0.0061 0.0033 'International Tables Vol C Tables 4.2.6.8 and 6.1.1.4'
O O 0.0106 0.0060 'International Tables Vol C Tables 4.2.6.8 and 6.1.1.4'
S S 0.1246 0.1234 'International Tables Vol C Tables 4.2.6.8 and 6.1.1.4'
Br Br -0.2901 2.4595 'International Tables Vol C Tables 4.2.6.8 and 6.1.1.4'

loop_
_geom_angle_atom_site_label_1
_geom_angle_atom_site_label_2
_geom_angle_atom_site_label_3
_geom_angle
C6 C1 C2 122.4(5)
C6 C1 Br1 120.5(4)
C2 C1 Br1 117.1(4)
C3 C2 C1 119.4(5)
C3 C2 H2 120.3
C1 C2 H2 120.3
C4 C3 C2 120.1(5)
C4 C3 H3 120.0
C2 C3 H3 120.0
C3 C4 C5 119.6(5)
C3 C4 H4 120.2
C5 C4 H4 120.2
C4 C5 C6 121.8(5)
C4 C5 H5 119.1
C6 C5 H5 119.1
C1 C6 C5 116.8(5)
C1 C6 C7 122.9(4)
C5 C6 C7 120.3(4)
N2 C7 C6 111.9(4)
N2 C7 C8 101.3(4)
C6 C7 C8 117.6(4)
N2 C7 H7 106(3)
C6 C7 H7 108(3)
C8 C7 H7 111(3)
C9 C8 C12 112.4(4)
C9 C8 C7 102.4(4)
C12 C8 C7 103.6(4)
C9 C8 S1 113.4(3)
C12 C8 S1 114.5(3)
C7 C8 S1 109.3(3)
C10 C9 C11 112.2(4)
C10 C9 C8 103.1(4)
C11 C9 C8 120.8(5)
C10 C9 H9 111(3)
C11 C9 H9 101(3)
C8 C9 H9 109(3)
O2 C10 N2 124.8(5)
O2 C10 C9 126.8(4)
N2 C10 C9 108.4(4)
C9 C11 H11A 109.5
C9 C11 H11B 109.5
H11A C11 H11B 109.5
C9 C11 H11C 109.5
H11A C11 H11C 109.5
H11B C11 H11C 109.5
O1 C12 N1 123.1(5)
O1 C12 C8 120.4(5)
N1 C12 C8 116.2(4)
N1 C13 C14 113.1(4)
N1 C13 H13A 109.0
C14 C13 H13A 109.0
N1 C13 H13B 109.0
C14 C13 H13B 109.0
H13A C13 H13B 107.8
C15 C14 C19 118.3(5)
C15 C14 C13 121.8(5)
C19 C14 C13 119.9(5)
C14 C15 C16 120.8(6)
C14 C15 H15 119.6
C16 C15 H15 119.6
C17 C16 C15 120.0(6)
C17 C16 H16 120.0
C15 C16 H16 120.0
C16 C17 C18 120.2(6)
C16 C17 H17 119.9
C18 C17 H17 119.9
C19 C18 C17 119.8(6)
C19 C18 H18 120.1
C17 C18 H18 120.1
C18 C19 C14 120.9(6)
C18 C19 H19 119.5
C14 C19 H19 119.5
C21 C20 C25 119.1(5)
C21 C20 S1 122.6(4)
C25 C20 S1 118.3(4)
C20 C21 C22 120.2(5)
C20 C21 H21 119.9
C22 C21 H21 119.9
C21 C22 C23 121.3(5)
C21 C22 H22 119.3
C23 C22 H22 119.3
C22 C23 C24 117.8(5)
C22 C23 C26 121.7(6)
C24 C23 C26 120.6(6)
C25 C24 C23 120.8(5)
C25 C24 H24 119.6
C23 C24 H24 119.6
C24 C25 C20 120.8(5)
C24 C25 H25 119.6
C20 C25 H25 119.6
C23 C26 H26A 109.5
C23 C26 H26B 109.5
H26A C26 H26B 109.5
C23 C26 H26C 109.5
H26A C26 H26C 109.5
H26B C26 H26C 109.5
N2 C27 C28 112.3(4)
N2 C27 H27A 109.1
C28 C27 H27A 109.1
N2 C27 H27B 109.1
C28 C27 H27B 109.1
H27A C27 H27B 107.9
C33 C28 C29 117.0(5)
C33 C28 C27 123.9(5)
C29 C28 C27 119.1(5)
C30 C29 C28 121.7(6)
C30 C29 H29 119.1
C28 C29 H29 119.1
C29 C30 C31 118.9(7)
C29 C30 H30 120.5
C31 C30 H30 120.5
C32 C31 C30 120.5(7)
C32 C31 H31 119.8
C30 C31 H31 119.8
C31 C32 C33 119.8(7)
C31 C32 H32 120.1
C33 C32 H32 120.1
C32 C33 C28 122.0(6)
C32 C33 Br2 117.4(5)
C28 C33 Br2 120.6(5)
C12 N1 C13 123.5(5)
C12 N1 H1N 118(4)
C13 N1 H1N 118(4)
C10 N2 C27 123.9(4)
C10 N2 C7 114.5(4)
C27 N2 C7 121.5(4)
C20 S1 C8 102.2(2)

loop_
_geom_bond_atom_site_label_1
_geom_bond_atom_site_label_2
_geom_bond_distance
Br1 C1 1.908(5)
Br2 C33 1.899(7)
C1 C6 1.373(7)
C1 C2 1.384(8)
C2 C3 1.374(9)
C2 H2 0.9500
C3 C4 1.369(8)
C3 H3 0.9500
C4 C5 1.385(7)
C4 H4 0.9500
C5 C6 1.390(7)
C5 H5 0.9500
C6 C7 1.527(7)
C7 N2 1.453(6)
C7 C8 1.577(7)
C7 H7 0.89(4)
C8 C9 1.538(7)
C8 C12 1.542(7)
C8 S1 1.837(5)
C9 C10 1.505(7)
C9 C11 1.531(7)
C9 H9 0.97(5)
C10 O2 1.234(6)
C10 N2 1.346(6)
C11 H11A 0.9800
C11 H11B 0.9800
C11 H11C 0.9800
C12 O1 1.216(6)
C12 N1 1.339(7)
C13 N1 1.451(7)
C13 C14 1.509(7)
C13 H13A 0.9900
C13 H13B 0.9900
C14 C15 1.375(8)
C14 C19 1.394(8)
C15 C16 1.387(9)
C15 H15 0.9500
C16 C17 1.365(10)
C16 H16 0.9500
C17 C18 1.378(10)
C17 H17 0.9500
C18 C19 1.371(8)
C18 H18 0.9500
C19 H19 0.9500
C20 C21 1.380(7)
C20 C25 1.383(7)
C20 S1 1.796(5)
C21 C22 1.381(8)
C21 H21 0.9500
C22 C23 1.388(8)
C22 H22 0.9500
C23 C24 1.396(8)
C23 C26 1.513(9)
C24 C25 1.375(8)
C24 H24 0.9500
C25 H25 0.9500
C26 H26A 0.9800
C26 H26B 0.9800
C26 H26C 0.9800
C27 N2 1.452(6)
C27 C28 1.516(8)
C27 H27A 0.9900
C27 H27B 0.9900
C28 C33 1.380(8)
C28 C29 1.400(8)
C29 C30 1.370(9)
C29 H29 0.9500
C30 C31 1.386(11)
C30 H30 0.9500
C31 C32 1.365(11)
C31 H31 0.9500
C32 C33 1.366(10)
C32 H32 0.9500
N1 H1N 0.81(6)

loop_
_geom_torsion_atom_site_label_1
_geom_torsion_atom_site_label_2
_geom_torsion_atom_site_label_3
_geom_torsion_atom_site_label_4
_geom_torsion
C6 C1 C2 C3 -0.1(9)
Br1 C1 C2 C3 -179.1(4)
C1 C2 C3 C4 0.1(9)
C2 C3 C4 C5 -0.6(9)
C3 C4 C5 C6 1.0(8)
C2 C1 C6 C5 0.5(8)
Br1 C1 C6 C5 179.5(4)
C2 C1 C6 C7 179.6(5)
Br1 C1 C6 C7 -1.4(7)
C4 C5 C6 C1 -1.0(8)
C4 C5 C6 C7 179.9(5)
C1 C6 C7 N2 147.2(5)
C5 C6 C7 N2 -33.7(6)
C1 C6 C7 C8 -96.2(6)
C5 C6 C7 C8 82.9(6)
N2 C7 C8 C9 29.3(5)
C6 C7 C8 C9 -92.9(5)
N2 C7 C8 C12 -87.7(4)
C6 C7 C8 C12 150.1(4)
N2 C7 C8 S1 149.8(3)
C6 C7 C8 S1 27.6(5)
C12 C8 C9 C10 80.1(5)
C7 C8 C9 C10 -30.4(5)
S1 C8 C9 C10 -148.1(3)
C12 C8 C9 C11 -46.1(6)
C7 C8 C9 C11 -156.7(5)
S1 C8 C9 C11 85.7(5)
C11 C9 C10 O2 -28.3(7)
C8 C9 C10 O2 -159.9(5)
C11 C9 C10 N2 152.3(4)
C8 C9 C10 N2 20.8(5)
C9 C8 C12 O1 -24.0(6)
C7 C8 C12 O1 85.8(5)
S1 C8 C12 O1 -155.2(4)
C9 C8 C12 N1 161.7(4)
C7 C8 C12 N1 -88.5(5)
S1 C8 C12 N1 30.5(5)
N1 C13 C14 C15 -123.6(6)
N1 C13 C14 C19 56.5(7)
C19 C14 C15 C16 -0.1(8)
C13 C14 C15 C16 180.0(5)
C14 C15 C16 C17 0.1(9)
C15 C16 C17 C18 -0.5(10)
C16 C17 C18 C19 1.0(11)
C17 C18 C19 C14 -1.0(10)
C15 C14 C19 C18 0.6(9)
C13 C14 C19 C18 -179.5(6)
C25 C20 C21 C22 -1.0(8)
S1 C20 C21 C22 178.9(4)
C20 C21 C22 C23 0.7(9)
C21 C22 C23 C24 0.7(9)
C21 C22 C23 C26 -179.4(6)
C22 C23 C24 C25 -1.9(9)
C26 C23 C24 C25 178.2(6)
C23 C24 C25 C20 1.7(9)
C21 C20 C25 C24 -0.2(8)
S1 C20 C25 C24 179.9(4)
N2 C27 C28 C33 127.5(5)
N2 C27 C28 C29 -54.6(6)
C33 C28 C29 C30 -1.6(8)
C27 C28 C29 C30 -179.6(5)
C28 C29 C30 C31 1.8(9)
C29 C30 C31 C32 -0.1(10)
C30 C31 C32 C33 -1.8(11)
C31 C32 C33 C28 2.0(10)
C31 C32 C33 Br2 -177.7(5)
C29 C28 C33 C32 -0.3(9)
C27 C28 C33 C32 177.6(6)
C29 C28 C33 Br2 179.4(4)
C27 C28 C33 Br2 -2.7(8)
O1 C12 N1 C13 -4.8(8)
C8 C12 N1 C13 169.3(4)
C14 C13 N1 C12 -111.7(6)
O2 C10 N2 C27 2.5(7)
C9 C10 N2 C27 -178.2(4)
O2 C10 N2 C7 179.5(4)
C9 C10 N2 C7 -1.2(6)
C28 C27 N2 C10 99.8(6)
C28 C27 N2 C7 -77.0(6)
C6 C7 N2 C10 107.8(5)
C8 C7 N2 C10 -18.3(5)
C6 C7 N2 C27 -75.2(5)
C8 C7 N2 C27 158.7(4)
C21 C20 S1 C8 -69.9(5)
C25 C20 S1 C8 110.0(4)
C9 C8 S1 C20 -55.3(4)
C12 C8 S1 C20 75.5(4)
C7 C8 S1 C20 -168.8(3)
